data_4028286
loop_
_publ_author_name
'Yan Yang'
'Fan Ni'
'Wen-Ming Shu'
'Shang-Bo Yu'
'Meng Gao'
'An-Xin Wu'

_publ_section_title
;
 Synthesis of Tetrasubstituted Unsymmetrical 1,4-Enediones via
 Copper-Promoted Autotandem Catalysis and Air As the Oxidant
;
_journal_name_full 'Journal of Organic Chemistry'
_journal_page_first 5418
_journal_page_last 5426
_journal_paper_doi 10.1021/jo400564f
_journal_volume 78
_journal_year 2013
_chemical_formula_sum 'C32 H28 N O3'
_chemical_formula_weight 474.55
_chemical_name_systematic
; 
 ? 
;
_space_group_IT_number 2
_symmetry_cell_setting triclinic
_symmetry_space_group_name_Hall '-P 1'
_symmetry_space_group_name_H-M 'P -1'
_atom_sites_solution_hydrogens geom
_atom_sites_solution_primary direct
_atom_sites_solution_secondary difmap
_audit_creation_method SHELXL-97
_cell_angle_alpha 101.904(4)
_cell_angle_beta 103.685(4)
_cell_angle_gamma 92.923(4)
_cell_formula_units_Z 2
_cell_length_a 8.725(2)
_cell_length_b 10.615(3)
_cell_length_c 15.382(4)
_cell_measurement_reflns_used 2882
_cell_measurement_temperature 296(2)
_cell_measurement_theta_max 24.38
_cell_measurement_theta_min 2.47
_cell_volume 1346.9(6)
_computing_cell_refinement 'Bruker SAINT'
_computing_data_collection 'Bruker APEX2'
_computing_data_reduction 'Bruker SAINT'
_computing_molecular_graphics 'Bruker SHELXTL'
_computing_publication_material 'Bruker SHELXTL'
_computing_structure_refinement 'SHELXL-97 (Sheldrick, 1997)'
_computing_structure_solution 'SHELXS-97 (Sheldrick, 1990)'
_diffrn_ambient_temperature 296(2)
_diffrn_measured_fraction_theta_full 0.982
_diffrn_measured_fraction_theta_max 0.982
_diffrn_measurement_device_type 'Bruker APEX-II CCD'
_diffrn_measurement_method '\f and \w scans'
_diffrn_radiation_monochromator graphite
_diffrn_radiation_source 'fine-focus sealed tube'
_diffrn_radiation_type MoK\a
_diffrn_radiation_wavelength 0.71073
_diffrn_reflns_av_R_equivalents 0.0275
_diffrn_reflns_av_sigmaI/netI 0.0464
_diffrn_reflns_limit_h_max 10
_diffrn_reflns_limit_h_min -10
_diffrn_reflns_limit_k_max 12
_diffrn_reflns_limit_k_min -12
_diffrn_reflns_limit_l_max 18
_diffrn_reflns_limit_l_min -16
_diffrn_reflns_number 8685
_diffrn_reflns_theta_full 25.50
_diffrn_reflns_theta_max 25.50
_diffrn_reflns_theta_min 1.97
_diffrn_standards_number 0
_exptl_absorpt_coefficient_mu 0.075
_exptl_absorpt_correction_T_max 0.9926
_exptl_absorpt_correction_T_min 0.9882
_exptl_absorpt_correction_type none
_exptl_crystal_colour colorless
_exptl_crystal_density_diffrn 1.170
_exptl_crystal_description block
_exptl_crystal_F_000 502
_exptl_crystal_size_max 0.16
_exptl_crystal_size_mid 0.12
_exptl_crystal_size_min 0.10
_refine_diff_density_max 0.332
_refine_diff_density_min -0.288
_refine_diff_density_rms 0.070
_refine_ls_extinction_method none
_refine_ls_goodness_of_fit_ref 1.059
_refine_ls_hydrogen_treatment mixed
_refine_ls_matrix_type full
_refine_ls_number_parameters 323
_refine_ls_number_reflns 4934
_refine_ls_number_restraints 82
_refine_ls_restrained_S_all 1.128
_refine_ls_R_factor_all 0.0965
_refine_ls_R_factor_gt 0.0683
_refine_ls_shift/su_max 0.007
_refine_ls_shift/su_mean 0.000
_refine_ls_structure_factor_coef Fsqd
_refine_ls_weighting_details 'calc w=1/[\s^2^(Fo^2^)+(0.1803P)^2^+0.1271P] where P=(Fo^2^+2Fc^2^)/3'
_refine_ls_weighting_scheme calc
_refine_ls_wR_factor_gt 0.2192
_refine_ls_wR_factor_ref 0.2710
_reflns_number_gt 3385
_reflns_number_total 4934
_reflns_threshold_expression >2sigma(I)
_cod_data_source_file jo400564f_si_001.cif
_cod_data_source_block e:\120925b\work\mo_120925b_0m
_cod_original_cell_volume 1347.0(6)
_cod_database_code 4028286

loop_
_symmetry_equiv_pos_as_xyz
'x, y, z'
'-x, -y, -z'

loop_
_atom_site_label
_atom_site_type_symbol
_atom_site_fract_x
_atom_site_fract_y
_atom_site_fract_z
_atom_site_U_iso_or_equiv
_atom_site_adp_type
_atom_site_occupancy
_atom_site_symmetry_multiplicity
_atom_site_calc_flag
_atom_site_refinement_flags
_atom_site_disorder_assembly
_atom_site_disorder_group
C1 C 0.4972(3) -0.1292(2) 0.17615(16) 0.0463(6) Uani 1 1 d . . .
C2 C 0.5396(4) -0.2507(3) 0.1814(3) 0.0725(9) Uani 1 1 d . . .
H2 H 0.6337 -0.2758 0.1682 0.087 Uiso 1 1 calc R . .
C3 C 0.4429(6) -0.3345(4) 0.2060(3) 0.1021(15) Uani 1 1 d . . .
H3 H 0.4722 -0.4166 0.2099 0.122 Uiso 1 1 calc R . .
C4 C 0.3052(6) -0.2999(5) 0.2248(3) 0.1053(16) Uani 1 1 d . . .
H4 H 0.2403 -0.3581 0.2415 0.126 Uiso 1 1 calc R . .
C5 C 0.2619(5) -0.1809(5) 0.2194(3) 0.0925(13) Uani 1 1 d . . .
H5 H 0.1675 -0.1570 0.2327 0.111 Uiso 1 1 calc R . .
C6 C 0.3585(4) -0.0935(3) 0.1938(2) 0.0649(8) Uani 1 1 d . . .
H6 H 0.3282 -0.0120 0.1890 0.078 Uiso 1 1 calc R . .
C7 C 0.7413(3) 0.0120(2) 0.19689(17) 0.0456(6) Uani 1 1 d . . .
C8 C 0.8122(3) -0.0411(3) 0.28046(19) 0.0529(7) Uani 1 1 d . . .
C9 C 0.7636(4) 0.0105(3) 0.36591(19) 0.0659(8) Uani 1 1 d U . .
C10 C 0.8082(5) -0.0443(5) 0.4403(3) 0.1018(14) Uani 1 1 d U . .
H10 H 0.8709 -0.1126 0.4376 0.122 Uiso 1 1 calc R . .
C11 C 0.7590(7) 0.0031(7) 0.5204(3) 0.1265(19) Uani 1 1 d U . .
H11 H 0.7853 -0.0358 0.5701 0.152 Uiso 1 1 calc R . .
C12 C 0.6750(9) 0.1034(8) 0.5246(4) 0.145(2) Uani 1 1 d U . .
H12 H 0.6490 0.1371 0.5794 0.174 Uiso 1 1 calc R . .
C13 C 0.6238(8) 0.1607(7) 0.4508(4) 0.142(2) Uani 1 1 d U . .
H13 H 0.5609 0.2287 0.4543 0.171 Uiso 1 1 calc R . .
C14 C 0.6708(5) 0.1118(4) 0.3721(3) 0.0928(12) Uani 1 1 d U . .
H14 H 0.6389 0.1483 0.3215 0.111 Uiso 1 1 calc R . .
C15 C 0.8262(3) 0.1102(2) 0.17386(17) 0.0471(6) Uani 1 1 d . . .
C16 C 0.9911(3) 0.1514(3) 0.2286(2) 0.0556(7) Uani 1 1 d . . .
C17 C 1.1118(3) 0.1931(3) 0.1832(2) 0.0561(7) Uani 1 1 d U . .
C18 C 1.0951(4) 0.1547(3) 0.0894(2) 0.0694(9) Uani 1 1 d U . .
H18 H 1.0031 0.1050 0.0523 0.083 Uiso 1 1 calc R . .
C19 C 1.2128(5) 0.1891(4) 0.0507(3) 0.0909(12) Uani 1 1 d U . .
H19 H 1.2006 0.1614 -0.0122 0.109 Uiso 1 1 calc R . .
C20 C 1.3473(6) 0.2635(4) 0.1037(5) 0.1071(16) Uani 1 1 d U . .
H20 H 1.4252 0.2886 0.0768 0.128 Uiso 1 1 calc R . .
C21 C 1.3676(5) 0.3013(4) 0.1965(5) 0.1038(15) Uani 1 1 d U . .
H21 H 1.4608 0.3505 0.2325 0.125 Uiso 1 1 calc R . .
C22 C 1.2515(4) 0.2672(3) 0.2378(3) 0.0793(10) Uani 1 1 d U . .
H22 H 1.2663 0.2934 0.3010 0.095 Uiso 1 1 calc R . .
C23 C 0.7485(3) 0.1721(2) 0.10215(17) 0.0464(6) Uani 1 1 d . . .
C24 C 0.7951(3) 0.3115(2) 0.10933(18) 0.0485(6) Uani 1 1 d . . .
C25 C 0.8455(4) 0.4001(3) 0.1938(2) 0.0603(7) Uani 1 1 d . . .
H25 H 0.8543 0.3719 0.2480 0.072 Uiso 1 1 calc R . .
C26 C 0.8825(4) 0.5298(3) 0.1974(2) 0.0730(9) Uani 1 1 d . . .
H26 H 0.9138 0.5885 0.2539 0.088 Uiso 1 1 calc R . .
C27 C 0.8729(4) 0.5716(3) 0.1181(3) 0.0740(9) Uani 1 1 d . . .
H27 H 0.9013 0.6583 0.1208 0.089 Uiso 1 1 calc R . .
C28 C 0.8212(4) 0.4855(3) 0.0338(3) 0.0729(9) Uani 1 1 d . . .
H28 H 0.8123 0.5144 -0.0201 0.088 Uiso 1 1 calc R . .
C29 C 0.7829(4) 0.3567(3) 0.0300(2) 0.0612(7) Uani 1 1 d . . .
H29 H 0.7483 0.2991 -0.0268 0.073 Uiso 1 1 calc R . .
N1 N 0.5966(3) -0.0404(2) 0.14964(15) 0.0512(6) Uani 1 1 d . . .
H1 H 0.5591 -0.0190 0.0984 0.061 Uiso 1 1 calc R . .
O1 O 0.8960(3) -0.1272(2) 0.27207(18) 0.0779(7) Uani 1 1 d . . .
O2 O 1.0340(3) 0.1442(3) 0.30906(16) 0.0857(8) Uani 1 1 d . . .
O3 O 0.6347(2) 0.11509(19) 0.03869(13) 0.0611(6) Uani 1 1 d . . .
C30 C 0.628(3) 0.529(6) 0.481(3) 0.51(4) Uiso 0.50 1 d PD A 1
H30A H 0.5924 0.6139 0.4850 0.761 Uiso 0.50 1 d PR A 1
H30B H 0.6494 0.5097 0.5410 0.761 Uiso 0.50 1 d PR A 1
H30C H 0.5480 0.4663 0.4390 0.761 Uiso 0.50 1 d PR A 1
C31 C 0.781(2) 0.534(5) 0.451(2) 0.342(19) Uiso 0.50 1 d PD A 1
H31A H 0.7653 0.4618 0.3986 0.410 Uiso 0.50 1 d PR A 1
H31B H 0.7954 0.6125 0.4304 0.410 Uiso 0.50 1 d PR A 1
C32 C 0.9288(18) 0.515(4) 0.5184(14) 0.299(14) Uiso 0.50 1 d PD . 1
H32A H 0.9062 0.4498 0.5505 0.359 Uiso 0.50 1 d PR . 1
H32B H 0.9582 0.5969 0.5634 0.359 Uiso 0.50 1 d PR . 1
C30' C 0.668(2) 0.606(3) 0.437(2) 0.279(13) Uiso 0.50 1 d PD B 2
H30D H 0.6244 0.6826 0.4623 0.419 Uiso 0.50 1 d PR B 2
H30E H 0.5872 0.5340 0.4180 0.419 Uiso 0.50 1 d PR B 2
H30F H 0.7051 0.6191 0.3855 0.419 Uiso 0.50 1 d PR B 2
C31' C 0.801(4) 0.574(6) 0.509(2) 0.45(3) Uiso 0.50 1 d PD B 2
H31C H 0.8310 0.6499 0.5588 0.545 Uiso 0.50 1 d PR B 2
H31D H 0.7648 0.5036 0.5329 0.545 Uiso 0.50 1 d PR B 2
C32' C 0.948(3) 0.545(3) 0.478(2) 0.313(16) Uiso 0.50 1 d PD . 2
H32C H 1.0121 0.6243 0.4824 0.375 Uiso 0.50 1 d PR . 2
H32D H 0.9133 0.5025 0.4129 0.375 Uiso 0.50 1 d PR . 2

loop_
_atom_site_aniso_label
_atom_site_aniso_U_11
_atom_site_aniso_U_22
_atom_site_aniso_U_33
_atom_site_aniso_U_23
_atom_site_aniso_U_13
_atom_site_aniso_U_12
C1 0.0450(14) 0.0519(14) 0.0408(13) 0.0144(10) 0.0059(10) -0.0006(11)
C2 0.0584(18) 0.0579(17) 0.099(3) 0.0294(17) 0.0058(17) 0.0066(14)
C3 0.090(3) 0.079(2) 0.130(4) 0.062(2) -0.014(3) -0.019(2)
C4 0.098(3) 0.134(4) 0.084(3) 0.059(3) 0.006(2) -0.045(3)
C5 0.061(2) 0.141(4) 0.075(2) 0.013(2) 0.0313(18) -0.020(2)
C6 0.0539(17) 0.0715(18) 0.0682(19) 0.0104(15) 0.0184(14) 0.0061(14)
C7 0.0437(13) 0.0509(13) 0.0416(13) 0.0097(10) 0.0101(11) 0.0052(11)
C8 0.0460(14) 0.0551(15) 0.0532(16) 0.0176(12) 0.0008(12) -0.0027(12)
C9 0.0578(17) 0.092(2) 0.0446(15) 0.0251(14) 0.0021(13) -0.0080(16)
C10 0.073(2) 0.168(4) 0.075(2) 0.072(3) 0.0056(19) -0.001(2)
C11 0.113(4) 0.210(6) 0.069(3) 0.070(3) 0.017(2) 0.003(4)
C12 0.151(5) 0.217(6) 0.066(3) 0.026(3) 0.035(3) 0.007(5)
C13 0.167(5) 0.172(5) 0.093(4) 0.006(3) 0.062(4) 0.028(4)
C14 0.122(3) 0.103(3) 0.058(2) 0.0150(18) 0.032(2) 0.025(2)
C15 0.0456(14) 0.0525(13) 0.0411(13) 0.0100(11) 0.0090(11) -0.0024(11)
C16 0.0497(15) 0.0564(15) 0.0546(16) 0.0147(12) 0.0010(12) -0.0018(12)
C17 0.0441(14) 0.0465(13) 0.080(2) 0.0234(13) 0.0114(13) 0.0061(11)
C18 0.0654(19) 0.0622(17) 0.088(2) 0.0163(16) 0.0324(17) 0.0125(14)
C19 0.092(3) 0.083(2) 0.127(3) 0.041(2) 0.066(3) 0.035(2)
C20 0.077(3) 0.087(3) 0.193(5) 0.071(3) 0.066(3) 0.027(2)
C21 0.054(2) 0.080(2) 0.183(5) 0.059(3) 0.018(3) -0.0041(17)
C22 0.0528(18) 0.0644(18) 0.117(3) 0.0334(18) 0.0042(18) -0.0030(14)
C23 0.0434(13) 0.0541(14) 0.0419(13) 0.0113(11) 0.0116(11) -0.0005(11)
C24 0.0431(13) 0.0521(14) 0.0521(15) 0.0126(11) 0.0146(11) 0.0055(11)
C25 0.0631(18) 0.0578(16) 0.0561(16) 0.0063(13) 0.0131(13) 0.0074(13)
C26 0.076(2) 0.0549(17) 0.075(2) -0.0081(15) 0.0136(17) 0.0093(15)
C27 0.074(2) 0.0523(16) 0.095(3) 0.0174(17) 0.0195(18) 0.0052(14)
C28 0.084(2) 0.0612(18) 0.080(2) 0.0292(17) 0.0240(18) 0.0031(16)
C29 0.0709(18) 0.0595(16) 0.0523(16) 0.0142(13) 0.0138(14) -0.0015(14)
N1 0.0483(12) 0.0592(12) 0.0464(12) 0.0213(10) 0.0066(9) -0.0038(10)
O1 0.0595(13) 0.0736(14) 0.1008(18) 0.0329(13) 0.0067(12) 0.0165(11)
O2 0.0670(14) 0.1168(19) 0.0627(14) 0.0366(13) -0.0119(11) -0.0207(13)
O3 0.0601(12) 0.0662(12) 0.0492(11) 0.0196(9) -0.0030(9) -0.0132(9)

loop_
_atom_type_symbol
_atom_type_description
_atom_type_scat_dispersion_real
_atom_type_scat_dispersion_imag
_atom_type_scat_source
C C 0.0033 0.0016 'International Tables Vol C Tables 4.2.6.8 and 6.1.1.4'
H H 0.0000 0.0000 'International Tables Vol C Tables 4.2.6.8 and 6.1.1.4'
N N 0.0061 0.0033 'International Tables Vol C Tables 4.2.6.8 and 6.1.1.4'
O O 0.0106 0.0060 'International Tables Vol C Tables 4.2.6.8 and 6.1.1.4'

loop_
_geom_angle_atom_site_label_1
_geom_angle_atom_site_label_2
_geom_angle_atom_site_label_3
_geom_angle
_geom_angle_site_symmetry_1
_geom_angle_site_symmetry_3
C6 C1 C2 120.1(3) . .
C6 C1 N1 119.4(2) . .
C2 C1 N1 120.4(3) . .
C3 C2 C1 119.6(4) . .
C3 C2 H2 120.2 . .
C1 C2 H2 120.2 . .
C4 C3 C2 121.0(4) . .
C4 C3 H3 119.5 . .
C2 C3 H3 119.5 . .
C5 C4 C3 119.9(3) . .
C5 C4 H4 120.0 . .
C3 C4 H4 120.0 . .
C4 C5 C6 120.2(4) . .
C4 C5 H5 119.9 . .
C6 C5 H5 119.9 . .
C1 C6 C5 119.1(3) . .
C1 C6 H6 120.5 . .
C5 C6 H6 120.5 . .
N1 C7 C15 123.8(2) . .
N1 C7 C8 115.5(2) . .
C15 C7 C8 120.7(2) . .
O1 C8 C9 124.0(3) . .
O1 C8 C7 118.6(3) . .
C9 C8 C7 117.3(2) . .
C10 C9 C14 118.7(4) . .
C10 C9 C8 120.1(4) . .
C14 C9 C8 121.2(3) . .
C9 C10 C11 119.8(5) . .
C9 C10 H10 120.1 . .
C11 C10 H10 120.1 . .
C12 C11 C10 119.5(5) . .
C12 C11 H11 120.2 . .
C10 C11 H11 120.2 . .
C11 C12 C13 123.0(5) . .
C11 C12 H12 118.5 . .
C13 C12 H12 118.5 . .
C14 C13 C12 116.8(6) . .
C14 C13 H13 121.6 . .
C12 C13 H13 121.6 . .
C13 C14 C9 122.1(4) . .
C13 C14 H14 119.0 . .
C9 C14 H14 119.0 . .
C7 C15 C23 119.8(2) . .
C7 C15 C16 117.5(2) . .
C23 C15 C16 122.6(2) . .
O2 C16 C15 121.7(3) . .
O2 C16 C17 118.8(3) . .
C15 C16 C17 119.3(2) . .
C18 C17 C22 118.7(3) . .
C18 C17 C16 122.4(3) . .
C22 C17 C16 118.8(3) . .
C19 C18 C17 120.8(4) . .
C19 C18 H18 119.6 . .
C17 C18 H18 119.6 . .
C20 C19 C18 120.5(4) . .
C20 C19 H19 119.8 . .
C18 C19 H19 119.8 . .
C19 C20 C21 119.9(4) . .
C19 C20 H20 120.0 . .
C21 C20 H20 120.0 . .
C20 C21 C22 121.0(4) . .
C20 C21 H21 119.5 . .
C22 C21 H21 119.5 . .
C21 C22 C17 119.2(4) . .
C21 C22 H22 120.4 . .
C17 C22 H22 120.4 . .
O3 C23 C15 121.6(2) . .
O3 C23 C24 118.7(2) . .
C15 C23 C24 119.4(2) . .
C29 C24 C25 118.4(2) . .
C29 C24 C23 119.4(2) . .
C25 C24 C23 122.1(2) . .
C26 C25 C24 120.4(3) . .
C26 C25 H25 119.8 . .
C24 C25 H25 119.8 . .
C27 C26 C25 120.1(3) . .
C27 C26 H26 119.9 . .
C25 C26 H26 119.9 . .
C26 C27 C28 120.2(3) . .
C26 C27 H27 119.9 . .
C28 C27 H27 119.9 . .
C29 C28 C27 119.7(3) . .
C29 C28 H28 120.1 . .
C27 C28 H28 120.1 . .
C28 C29 C24 121.1(3) . .
C28 C29 H29 119.4 . .
C24 C29 H29 119.4 . .
C7 N1 C1 126.0(2) . .
C7 N1 H1 117.0 . .
C1 N1 H1 117.0 . .
C31 C30 H30A 107.3 . .
C31 C30 H30B 109.0 . .
H30A C30 H30B 109.5 . .
C31 C30 H30C 112.1 . .
H30A C30 H30C 109.5 . .
H30B C30 H30C 109.5 . .
C31 C30 H30E 80.0 . .
H30A C30 H30E 75.7 . .
H30B C30 H30E 166.9 . .
H30C C30 H30E 57.6 . .
C31 C30 H31D 58.1 . .
H30A C30 H31D 124.8 . .
H30B C30 H31D 50.9 . .
H30C C30 H31D 125.5 . .
H30E C30 H31D 136.6 . .
C32 C31 C30 117.2(17) . .
C32 C31 H31A 106.1 . .
C30 C31 H31A 105.4 . .
C32 C31 H31B 110.5 . .
C30 C31 H31B 109.8 . .
H31A C31 H31B 107.3 . .
C32 C31 H30F 144.9 . .
C30 C31 H30F 87.8 . .
H31A C31 H30F 88.7 . .
H31B C31 H30F 34.6 . .
C32 C31 H31D 62.5 . .
C30 C31 H31D 54.9 . .
H31A C31 H31D 116.7 . .
H31B C31 H31D 135.8 . .
H30F C31 H31D 138.2 . .
C32 C31 H32D 64.7 . .
C30 C31 H32D 165.1 . .
H31A C31 H32D 61.2 . .
H31B C31 H32D 81.7 . .
H30F C31 H32D 97.7 . .
H31D C31 H32D 123.2 . .
C31 C32 C32 117.3(17) . 2_766
C31 C32 H32A 110.1 . .
C32 C32 H32A 108.9 2_766 .
C31 C32 H32B 105.7 . .
C32 C32 H32B 107.0 2_766 .
H32A C32 H32B 107.2 . .
C31 C32 H31D 55.3 . .
C32 C32 H31D 160.8 2_766 .
H32A C32 H31D 63.5 . .
H32B C32 H31D 92.2 . .
C31 C32 H32D 55.9 . .
C32 C32 H32D 61.4 2_766 .
H32A C32 H32D 129.2 . .
H32B C32 H32D 123.4 . .
H31D C32 H32D 108.3 . .
C31' C30' H30A 90.0 . .
C31' C30' H31B 59.0 . .
H30A C30' H31B 145.4 . .
C31' C30' H30D 110.8 . .
H30A C30' H30D 53.4 . .
H31B C30' H30D 120.1 . .
C31' C30' H30E 107.3 . .
H30A C30' H30E 70.1 . .
H31B C30' H30E 130.3 . .
H30D C30' H30E 109.5 . .
C31' C30' H30F 110.2 . .
H30A C30' H30F 158.2 . .
H31B C30' H30F 51.8 . .
H30D C30' H30F 109.5 . .
H30E C30' H30F 109.5 . .
C32' C31' C30' 114.8(16) . .
C32' C31' H31B 70.1 . .
C30' C31' H31B 46.9 . .
C32' C31' H32B 53.2 . .
C30' C31' H32B 151.3 . .
H31B C31' H32B 109.1 . .
C32' C31' H31C 106.4 . .
C30' C31' H31C 106.8 . .
H31B C31' H31C 107.6 . .
H32B C31' H31C 60.9 . .
C32' C31' H31D 110.5 . .
C30' C31' H31D 110.5 . .
H31B C31' H31D 142.8 . .
H32B C31' H31D 98.2 . .
H31C C31' H31D 107.5 . .
C31' C32' C32' 117.8(17) . 2_766
C31' C32' H32B 59.9 . .
C32' C32' H32B 80.4 2_766 .
C31' C32' H32C 110.2 . .
C32' C32' H32C 108.7 2_766 .
H32B C32' H32C 81.7 . .
C31' C32' H32D 106.4 . .
C32' C32' H32D 106.0 2_766 .
H32B C32' H32D 166.1 . .
H32C C32' H32D 107.2 . .

loop_
_geom_bond_atom_site_label_1
_geom_bond_atom_site_label_2
_geom_bond_distance
_geom_bond_site_symmetry_2
C1 C6 1.357(4) .
C1 C2 1.373(4) .
C1 N1 1.432(3) .
C2 C3 1.363(5) .
C2 H2 0.9300 .
C3 C4 1.352(7) .
C3 H3 0.9300 .
C4 C5 1.350(7) .
C4 H4 0.9300 .
C5 C6 1.398(5) .
C5 H5 0.9300 .
C6 H6 0.9300 .
C7 N1 1.326(3) .
C7 C15 1.400(3) .
C7 C8 1.520(4) .
C8 O1 1.205(4) .
C8 C9 1.482(4) .
C9 C10 1.373(4) .
C9 C14 1.380(5) .
C10 C11 1.404(7) .
C10 H10 0.9300 .
C11 C12 1.322(9) .
C11 H11 0.9300 .
C12 C13 1.390(8) .
C12 H12 0.9300 .
C13 C14 1.378(6) .
C13 H13 0.9300 .
C14 H14 0.9300 .
C15 C23 1.449(4) .
C15 C16 1.477(4) .
C16 O2 1.225(3) .
C16 C17 1.491(4) .
C17 C18 1.385(5) .
C17 C22 1.398(4) .
C18 C19 1.372(5) .
C18 H18 0.9300 .
C19 C20 1.361(7) .
C19 H19 0.9300 .
C20 C21 1.366(7) .
C20 H20 0.9300 .
C21 C22 1.386(6) .
C21 H21 0.9300 .
C22 H22 0.9300 .
C23 O3 1.242(3) .
C23 C24 1.489(4) .
C24 C29 1.383(4) .
C24 C25 1.397(4) .
C25 C26 1.384(4) .
C25 H25 0.9300 .
C26 C27 1.369(5) .
C26 H26 0.9300 .
C27 C28 1.383(5) .
C27 H27 0.9300 .
C28 C29 1.376(4) .
C28 H28 0.9300 .
C29 H29 0.9300 .
N1 H1 0.8600 .
C30 C31 1.509(11) .
C30 H30A 0.9600 .
C30 H30B 0.9600 .
C30 H30C 0.9600 .
C30 H30E 0.9685 .
C31 C32 1.498(11) .
C31 H31A 0.9700 .
C31 H31B 0.9700 .
C32 C32 1.506(11) 2_766
C32 H32A 0.9700 .
C32 H32B 0.9700 .
C30' C31' 1.506(11) .
C30' H30A 1.0909 .
C30' H31B 1.1427 .
C30' H30D 0.9600 .
C30' H30E 0.9600 .
C30' H30F 0.9600 .
C31' C32' 1.497(11) .
C31' H31C 0.9700 .
C31' H31D 0.9700 .
C32' C32' 1.502(11) 2_766
C32' H32C 0.9700 .
C32' H32D 0.9700 .

loop_
_geom_torsion_atom_site_label_1
_geom_torsion_atom_site_label_2
_geom_torsion_atom_site_label_3
_geom_torsion_atom_site_label_4
_geom_torsion
_geom_torsion_site_symmetry_4
C6 C1 C2 C3 -1.1(5) .
N1 C1 C2 C3 -179.5(3) .
C1 C2 C3 C4 0.4(6) .
C2 C3 C4 C5 -0.1(7) .
C3 C4 C5 C6 0.4(6) .
C2 C1 C6 C5 1.5(5) .
N1 C1 C6 C5 179.8(3) .
C4 C5 C6 C1 -1.1(5) .
N1 C7 C8 O1 94.3(3) .
C15 C7 C8 O1 -86.1(3) .
N1 C7 C8 C9 -81.3(3) .
C15 C7 C8 C9 98.3(3) .
O1 C8 C9 C10 -3.1(5) .
C7 C8 C9 C10 172.2(3) .
O1 C8 C9 C14 178.2(3) .
C7 C8 C9 C14 -6.5(4) .
C14 C9 C10 C11 0.1(6) .
C8 C9 C10 C11 -178.6(4) .
C9 C10 C11 C12 -2.5(8) .
C10 C11 C12 C13 4.0(11) .
C11 C12 C13 C14 -2.9(11) .
C12 C13 C14 C9 0.3(9) .
C10 C9 C14 C13 1.0(7) .
C8 C9 C14 C13 179.7(4) .
N1 C7 C15 C23 8.4(4) .
C8 C7 C15 C23 -171.2(2) .
N1 C7 C15 C16 -175.1(2) .
C8 C7 C15 C16 5.3(4) .
C7 C15 C16 O2 -29.0(4) .
C23 C15 C16 O2 147.4(3) .
C7 C15 C16 C17 146.0(2) .
C23 C15 C16 C17 -37.6(4) .
O2 C16 C17 C18 152.3(3) .
C15 C16 C17 C18 -22.9(4) .
O2 C16 C17 C22 -23.8(4) .
C15 C16 C17 C22 161.0(3) .
C22 C17 C18 C19 -0.3(4) .
C16 C17 C18 C19 -176.4(3) .
C17 C18 C19 C20 -1.1(5) .
C18 C19 C20 C21 1.9(6) .
C19 C20 C21 C22 -1.4(6) .
C20 C21 C22 C17 0.0(6) .
C18 C17 C22 C21 0.8(4) .
C16 C17 C22 C21 177.0(3) .
C7 C15 C23 O3 -27.0(4) .
C16 C15 C23 O3 156.6(3) .
C7 C15 C23 C24 146.8(2) .
C16 C15 C23 C24 -29.5(4) .
O3 C23 C24 C29 -35.7(4) .
C15 C23 C24 C29 150.3(3) .
O3 C23 C24 C25 141.8(3) .
C15 C23 C24 C25 -32.2(4) .
C29 C24 C25 C26 -0.2(4) .
C23 C24 C25 C26 -177.7(3) .
C24 C25 C26 C27 -1.3(5) .
C25 C26 C27 C28 2.2(5) .
C26 C27 C28 C29 -1.6(5) .
C27 C28 C29 C24 0.1(5) .
C25 C24 C29 C28 0.8(4) .
C23 C24 C29 C28 178.4(3) .
C15 C7 N1 C1 -171.9(2) .
C8 C7 N1 C1 7.7(4) .
C6 C1 N1 C7 115.7(3) .
C2 C1 N1 C7 -65.9(4) .
C30 C31 C32 C32 164(5) 2_766
C30' C31' C32' C32' -152(5) 2_766
